data_4307129
loop_
_publ_author_name
'Banglin Chen'
'Shengqian Ma'
'Fatima Zapata'
'Frank R. Fronczek'
'Emil B. Lobkovsky'
'Hong-Cai Zhou'

_publ_section_title
;
Rationally Designed Micropores within a Metal-Organic Framework for
Selective Sorption of Gas Molecules
;
_journal_name_full 'Inorganic Chemistry'
_journal_page_first 1233
_journal_page_last 1236
_journal_paper_doi 10.1021/ic0616434
_journal_volume 46
_journal_year 2007
_chemical_formula_sum 'C10 H7 Cu N O4'
_chemical_formula_weight 268.71
_chemical_name_systematic
; 
 ? 
;
_space_group_IT_number 12
_symmetry_cell_setting monoclinic
_symmetry_space_group_name_Hall '-C 2y'
_symmetry_space_group_name_H-M 'C 1 2/m 1'
_atom_sites_solution_hydrogens geom
_atom_sites_solution_primary direct
_atom_sites_solution_secondary difmap
_audit_creation_method SHELXL-97
_cell_angle_alpha 90.00
_cell_angle_beta 120.335(3)
_cell_angle_gamma 90.00
_cell_formula_units_Z 4
_cell_length_a 13.4864(9)
_cell_length_b 11.1000(8)
_cell_length_c 9.0925(7)
_cell_measurement_reflns_used 2572
_cell_measurement_temperature 110(2)
_cell_measurement_theta_max 26.45
_cell_measurement_theta_min 2.54
_cell_volume 1174.78(15)
_computing_cell_refinement 'Bruker SAINT+'
_computing_data_collection 'Bruker APEX2'
_computing_data_reduction 'Bruker SAINT+'
_computing_molecular_graphics 'Bruker SHELXTL'
_computing_publication_material 'Bruker SHELXTL'
_computing_structure_refinement 'SHELXL-97 (Sheldrick, 1997)'
_computing_structure_solution 'SHELXS-97 (Sheldrick, 1990)'
_diffrn_ambient_temperature 110(2)
_diffrn_measured_fraction_theta_full 0.937
_diffrn_measured_fraction_theta_max 0.937
_diffrn_measurement_device_type 'Bruker X8 APEX II diffractometer'
_diffrn_measurement_method 'phi and omega scans'
_diffrn_radiation_monochromator graphite
_diffrn_radiation_source 'fine-focus sealed tube'
_diffrn_radiation_type MoK\a
_diffrn_radiation_wavelength 0.71073
_diffrn_reflns_av_R_equivalents 0.0352
_diffrn_reflns_av_sigmaI/netI 0.0402
_diffrn_reflns_limit_h_max 14
_diffrn_reflns_limit_h_min -21
_diffrn_reflns_limit_k_max 16
_diffrn_reflns_limit_k_min -16
_diffrn_reflns_limit_l_max 13
_diffrn_reflns_limit_l_min -14
_diffrn_reflns_number 9523
_diffrn_reflns_theta_full 34.29
_diffrn_reflns_theta_max 34.29
_diffrn_reflns_theta_min 2.54
_exptl_absorpt_coefficient_mu 1.855
_exptl_absorpt_correction_T_max 0.8362
_exptl_absorpt_correction_T_min 0.6060
_exptl_absorpt_correction_type multi-scan
_exptl_absorpt_process_details SADABS
_exptl_crystal_colour green
_exptl_crystal_density_diffrn 1.519
_exptl_crystal_density_method 'not measured'
_exptl_crystal_description block
_exptl_crystal_F_000 540
_exptl_crystal_size_max 0.30
_exptl_crystal_size_mid 0.15
_exptl_crystal_size_min 0.10
_refine_diff_density_max 0.616
_refine_diff_density_min -0.600
_refine_diff_density_rms 0.090
_refine_ls_extinction_method none
_refine_ls_goodness_of_fit_ref 1.077
_refine_ls_hydrogen_treatment riding
_refine_ls_matrix_type full
_refine_ls_number_parameters 113
_refine_ls_number_reflns 2404
_refine_ls_number_restraints 0
_refine_ls_restrained_S_all 1.077
_refine_ls_R_factor_all 0.0423
_refine_ls_R_factor_gt 0.0324
_refine_ls_shift/su_max 1.003
_refine_ls_shift/su_mean 0.071
_refine_ls_structure_factor_coef Fsqd
_refine_ls_weighting_details 'calc w=1/[\s^2^(Fo^2^)+(0.0478P)^2^+0.3191P] where P=(Fo^2^+2Fc^2^)/3'
_refine_ls_weighting_scheme calc
_refine_ls_wR_factor_gt 0.0840
_refine_ls_wR_factor_ref 0.0861
_reflns_number_gt 2007
_reflns_number_total 2404
_reflns_threshold_expression >2sigma(I)
_cod_data_source_file ic0616434si20061122_113149.cif
_cod_data_source_block 3a
_cod_depositor_comments
;
The following automatic conversions were performed:
'_symmetry_cell_setting' value 'Monoclinic' changed to 'monoclinic'
according to '/home/saulius/struct/CIF-dictionaries/cif_core.dic'
dictionary named 'cif_core.dic' version 2.4.1 from 2010-06-29.

Automatic conversion script
Id: cif_fix_enum 1527 2010-12-29 10:47:43Z saulius 

The following automatic conversions were performed:

'_cell_measurement_temperature' value '110(2)K' was changed to
'110(2)' - the value should be numeric and without a unit
designator.

'_diffrn_ambient_temperature' value '110(2)K' was
changed to '110(2)' - the value should be numeric and without a unit
designator.

Automatic conversion script
Id: cif_fix_values 1646 2011-03-28 12:23:43Z adriana 
;
_cod_database_code 4307129

loop_
_symmetry_equiv_pos_as_xyz
'x, y, z'
'-x, y, -z'
'x+1/2, y+1/2, z'
'-x+1/2, y+1/2, -z'
'-x, -y, -z'
'x, -y, z'
'-x+1/2, -y+1/2, -z'
'x+1/2, -y+1/2, z'

loop_
_atom_site_label
_atom_site_type_symbol
_atom_site_fract_x
_atom_site_fract_y
_atom_site_fract_z
_atom_site_U_iso_or_equiv
_atom_site_adp_type
_atom_site_occupancy
_atom_site_symmetry_multiplicity
_atom_site_calc_flag
_atom_site_refinement_flags
_atom_site_disorder_assembly
_atom_site_disorder_group
Cu1 Cu 0.071603(15) 0.0000 0.16723(2) 0.01077(5) Uani 1 2 d S . .
O1 O -0.03062(8) 0.12274(10) 0.17305(12) 0.0289(3) Uani 1 1 d . . .
O2 O -0.14977(9) 0.12251(11) -0.10822(12) 0.0314(3) Uani 1 1 d . . .
N1 N 0.19658(13) 0.0000 0.43293(18) 0.0188(3) Uani 1 2 d S . .
C1 C -0.11991(10) 0.15474(12) 0.03993(16) 0.0193(3) Uani 1 1 d . . .
C2 C -0.19805(11) 0.23653(13) 0.06309(17) 0.0240(3) Uani 1 1 d . . .
H2A H -0.1730 0.2699 0.1700 0.029 Uiso 1 1 calc R . .
C5 C 0.3679(2) 0.0000 0.7761(3) 0.0524(9) Uani 1 2 d S . .
C3A C 0.3072(4) 0.0000 0.4871(5) 0.0498(17) Uani 0.50 2 d SP A 1
H3AA H 0.3303 0.0000 0.4065 0.060 Uiso 0.50 2 calc SPR A 1
C4A C 0.3912(4) 0.0000 0.6581(5) 0.058(2) Uani 0.50 2 d SP A 1
H4AA H 0.4679 0.0000 0.6870 0.070 Uiso 0.50 2 calc SPR A 1
C6A C 0.2441(3) 0.0000 0.7247(5) 0.0302(10) Uani 0.50 2 d SP A 1
H6AA H 0.2206 0.0000 0.8048 0.036 Uiso 0.50 2 calc SPR A 1
C7A C 0.1657(3) 0.0000 0.5510(5) 0.0246(9) Uani 0.50 2 d SP A 1
H7AA H 0.0878 0.0000 0.5152 0.030 Uiso 0.50 2 calc SPR A 1
C8A C 0.4458(4) 0.0000 0.9663(6) 0.0350(13) Uani 0.50 2 d SP . 1
H8AA H 0.4325 0.0701 1.0136 0.080 Uiso 0.25 1 d P B 1
C3B C 0.2417(3) 0.1009(3) 0.5162(4) 0.0371(8) Uani 0.50 1 d P A 2
H3BA H 0.2133 0.1738 0.4598 0.045 Uiso 0.50 1 calc PR A 2
C4B C 0.3301(3) 0.1029(5) 0.6847(4) 0.0629(14) Uani 0.50 1 d P A 2
H4BA H 0.3638 0.1759 0.7355 0.076 Uiso 0.50 1 calc PR A 2
C8B C 0.4680(5) 0.0424(5) 0.9463(6) 0.0202(12) Uani 0.25 1 d P . 2
H8BA H 0.5072 0.1100 0.9263 0.050 Uiso 0.25 1 d P C 2

loop_
_atom_site_aniso_label
_atom_site_aniso_U_11
_atom_site_aniso_U_22
_atom_site_aniso_U_33
_atom_site_aniso_U_23
_atom_site_aniso_U_13
_atom_site_aniso_U_12
Cu1 0.00740(8) 0.01488(9) 0.00909(7) 0.000 0.00347(6) 0.000
O1 0.0212(4) 0.0383(6) 0.0189(4) -0.0061(4) 0.0041(3) 0.0156(4)
O2 0.0270(4) 0.0436(6) 0.0175(4) -0.0028(4) 0.0068(3) 0.0217(5)
N1 0.0131(6) 0.0283(8) 0.0112(5) 0.000 0.0034(5) 0.000
C1 0.0153(5) 0.0207(6) 0.0205(5) -0.0017(4) 0.0079(4) 0.0044(5)
C2 0.0217(6) 0.0274(7) 0.0213(5) -0.0041(5) 0.0096(4) 0.0081(5)
C5 0.0254(11) 0.101(2) 0.0125(8) 0.000 -0.0038(8) 0.000
C3A 0.0183(18) 0.114(5) 0.0130(15) 0.000 0.0047(14) 0.000
C4A 0.0135(18) 0.143(7) 0.0140(16) 0.000 0.0036(14) 0.000
C6A 0.0197(16) 0.052(3) 0.0175(14) 0.000 0.0086(13) 0.000
C7A 0.0152(15) 0.039(2) 0.0162(14) 0.000 0.0049(12) 0.000
C8A 0.043(2) 0.042(3) 0.0201(17) 0.000 0.0160(17) 0.000
C3B 0.0340(15) 0.0422(18) 0.0213(12) -0.0127(12) 0.0038(11) -0.0057(14)
C4B 0.0369(18) 0.109(4) 0.0279(15) -0.0367(19) 0.0050(14) -0.028(2)
C8B 0.025(2) 0.016(2) 0.0042(15) 0.0050(16) -0.0045(15) -0.002(2)

loop_
_atom_type_symbol
_atom_type_description
_atom_type_scat_dispersion_real
_atom_type_scat_dispersion_imag
_atom_type_scat_source
C C 0.0033 0.0016 'International Tables Vol C Tables 4.2.6.8 and 6.1.1.4'
H H 0.0000 0.0000 'International Tables Vol C Tables 4.2.6.8 and 6.1.1.4'
Cu Cu 0.3201 1.2651 'International Tables Vol C Tables 4.2.6.8 and 6.1.1.4'
N N 0.0061 0.0033 'International Tables Vol C Tables 4.2.6.8 and 6.1.1.4'
O O 0.0106 0.0060 'International Tables Vol C Tables 4.2.6.8 and 6.1.1.4'

loop_
_geom_angle_atom_site_label_1
_geom_angle_atom_site_label_2
_geom_angle_atom_site_label_3
_geom_angle
_geom_angle_site_symmetry_1
_geom_angle_site_symmetry_3
_geom_angle_publ_flag
O2 Cu1 O2 88.18(8) 2 5 ?
O2 Cu1 O1 167.53(4) 2 6 ?
O2 Cu1 O1 90.46(6) 5 6 ?
O2 Cu1 O1 90.46(6) 2 . ?
O2 Cu1 O1 167.53(4) 5 . ?
O1 Cu1 O1 88.19(7) 6 . ?
O2 Cu1 N1 94.79(4) 2 . ?
O2 Cu1 N1 94.79(4) 5 . ?
O1 Cu1 N1 97.68(4) 6 . ?
O1 Cu1 N1 97.68(4) . . ?
O2 Cu1 Cu1 82.34(3) 2 5 ?
O2 Cu1 Cu1 82.34(3) 5 5 ?
O1 Cu1 Cu1 85.19(3) 6 5 ?
O1 Cu1 Cu1 85.19(3) . 5 ?
N1 Cu1 Cu1 175.98(5) . 5 ?
C1 O1 Cu1 121.17(9) . . ?
C1 O2 Cu1 124.83(9) . 5 ?
C3A N1 C3B 71.14(19) . . ?
C3A N1 C3B 71.13(19) . 6 ?
C3B N1 C3B 116.6(3) . 6 ?
C3A N1 C7A 117.1(3) . . ?
C3B N1 C7A 77.2(2) . . ?
C3B N1 C7A 77.2(2) 6 . ?
C3A N1 Cu1 121.5(2) . . ?
C3B N1 Cu1 121.45(16) . . ?
C3B N1 Cu1 121.45(16) 6 . ?
C7A N1 Cu1 121.45(18) . . ?
O2 C1 O1 126.19(13) . . ?
O2 C1 C2 117.61(11) . . ?
O1 C1 C2 116.18(12) . . ?
C2 C2 C1 122.19(16) 7_455 . ?
C4A C5 C4B 69.9(2) . . ?
C4A C5 C4B 69.9(2) . 6 ?
C4B C5 C4B 115.3(4) . 6 ?
C4A C5 C6A 117.0(3) . . ?
C4B C5 C6A 78.0(2) . . ?
C4B C5 C6A 78.0(2) 6 . ?
C4A C5 C8B 113.0(4) . . ?
C4B C5 C8B 103.2(3) . . ?
C4B C5 C8B 138.6(3) 6 . ?
C6A C5 C8B 126.5(3) . . ?
C4A C5 C8B 113.0(4) . 6 ?
C4B C5 C8B 138.6(3) . 6 ?
C4B C5 C8B 103.2(3) 6 6 ?
C6A C5 C8B 126.5(3) . 6 ?
C8B C5 C8B 35.9(4) . 6 ?
C4A C5 C8A 130.5(3) . . ?
C4B C5 C8A 122.33(18) . . ?
C4B C5 C8A 122.33(18) 6 . ?
C6A C5 C8A 112.5(3) . . ?
C8B C5 C8A 24.1(2) . . ?
C8B C5 C8A 24.1(2) 6 . ?
N1 C3A C4A 123.4(4) . . ?
C5 C4A C3A 122.7(4) . . ?
C7A C6A C5 116.5(4) . . ?
N1 C7A C6A 123.2(4) . . ?
C8A C8A C5 121.4(7) 5_657 . ?
N1 C3B C4B 122.6(4) . . ?
C5 C4B C3B 120.9(4) . . ?
C8B C8B C8B 90.000(2) 2_657 6 ?
C8B C8B C8B 45.6(5) 2_657 5_657 ?
C8B C8B C8B 44.4(5) 6 5_657 ?
C8B C8B C5 162.0(2) 2_657 . ?
C8B C8B C5 72.1(2) 6 . ?
C8B C8B C5 116.4(6) 5_657 . ?

loop_
_geom_bond_atom_site_label_1
_geom_bond_atom_site_label_2
_geom_bond_distance
_geom_bond_site_symmetry_2
_geom_bond_publ_flag
Cu1 O2 1.9545(11) 2 ?
Cu1 O2 1.9545(11) 5 ?
Cu1 O1 1.9578(10) 6 ?
Cu1 O1 1.9578(10) . ?
Cu1 N1 2.1364(14) . ?
Cu1 Cu1 2.6544(4) 5 ?
O1 C1 1.2526(14) . ?
O2 C1 1.2478(16) . ?
O2 Cu1 1.9545(11) 5 ?
N1 C3A 1.314(5) . ?
N1 C3B 1.316(3) . ?
N1 C3B 1.316(3) 6 ?
N1 C7A 1.333(5) . ?
C1 C2 1.4844(19) . ?
C2 C2 1.321(2) 7_455 ?
C5 C4A 1.261(6) . ?
C5 C4B 1.351(6) . ?
C5 C4B 1.351(6) 6 ?
C5 C6A 1.489(5) . ?
C5 C8B 1.526(5) . ?
C5 C8B 1.526(5) 6 ?
C5 C8A 1.503(5) . ?
C3A C4A 1.386(6) . ?
C6A C7A 1.388(5) . ?
C8A C8A 1.268(11) 5_657 ?
C3B C4B 1.387(4) . ?
C8B C8B 0.920(9) 2_657 ?
C8B C8B 0.941(11) 6 ?
C8B C8B 1.316(10) 5_657 ?
